data_2239148
loop_
_publ_author_name
'Ouyang, Hua-Yong'
'Chang, Yi-Qi'
'Zhao, Lu'

_publ_section_title
;
 Ethyl
 6-methyl-2-oxo-4-[4-(1<i>H</i>-tetrazol-5-yl)phenyl]-1,2,3,4-tetrahydropyrimidine-5-carboxylate--dimethylformamide--water
 (2/1/1)
;
_journal_issue 1
_journal_name_full 'Acta Crystallographica Section E'
_journal_page_first o1
_journal_page_last o2
_journal_paper_doi 10.1107/S1600536813032224
_journal_volume 70
_journal_year 2014
_chemical_formula_iupac '2C15 H16 N6 O3, C3 H7 N O, H2 O'
_chemical_formula_moiety '2(C15 H16 N6 O3), C3 H7 N O, H2 O'
_chemical_formula_sum 'C16.5 H20.5 N6.5 O4'
_chemical_formula_weight 373.89
_chemical_name_systematic
'Ethyl 6-methyl-2-oxo-4-[4-(1<i>H</i>-tetrazol-5-yl)phenyl]-1,2,3,4-tetrahydropyrimidine-5-carboxylate--dimethylformamide--water (2/1/1)'
_space_group_IT_number 2
_symmetry_cell_setting triclinic
_symmetry_space_group_name_Hall '-P 1'
_symmetry_space_group_name_H-M 'P -1'
_atom_sites_solution_hydrogens geom
_atom_sites_solution_primary direct
_atom_sites_solution_secondary difmap
_audit_creation_method SHELXL-97
_cell_angle_alpha 81.14(3)
_cell_angle_beta 73.32(3)
_cell_angle_gamma 81.14(3)
_cell_formula_units_Z 4
_cell_length_a 10.198(2)
_cell_length_b 13.262(3)
_cell_length_c 13.771(3)
_cell_measurement_reflns_used 7997
_cell_measurement_temperature 293(2)
_cell_measurement_theta_max 27.480
_cell_measurement_theta_min 2.6124
_cell_volume 1750.9(7)
_computing_cell_refinement 'CrystalClear (Rigaku, 2005)'
_computing_data_collection 'CrystalClear (Rigaku, 2005)'
_computing_data_reduction 'CrystalClear (Rigaku, 2005)'
_computing_molecular_graphics 'SHELXTL (Sheldrick, 2008)'
_computing_publication_material 'SHELXTL (Sheldrick, 2008)'
_computing_structure_refinement 'SHELXL97 (Sheldrick, 2008)'
_computing_structure_solution 'SHELXS97 (Sheldrick, 2008)'
_diffrn_ambient_temperature 293(2)
_diffrn_detector_area_resol_mean 13.6612
_diffrn_measured_fraction_theta_full 0.998
_diffrn_measured_fraction_theta_max 0.998
_diffrn_measurement_device_type 'Rigaku Mercury2'
_diffrn_measurement_method CCD_Profile_fitting
_diffrn_radiation_monochromator graphite
_diffrn_radiation_source 'fine-focus sealed tube'
_diffrn_radiation_type MoK\a
_diffrn_radiation_wavelength 0.71073
_diffrn_reflns_av_R_equivalents 0.0369
_diffrn_reflns_av_sigmaI/netI 0.0464
_diffrn_reflns_limit_h_max 13
_diffrn_reflns_limit_h_min -13
_diffrn_reflns_limit_k_max 17
_diffrn_reflns_limit_k_min -17
_diffrn_reflns_limit_l_max 17
_diffrn_reflns_limit_l_min -17
_diffrn_reflns_number 18496
_diffrn_reflns_theta_full 27.48
_diffrn_reflns_theta_max 27.48
_diffrn_reflns_theta_min 3.11
_exptl_absorpt_coefficient_mu 0.105
_exptl_absorpt_correction_T_max 1.0000
_exptl_absorpt_correction_T_min 0.8318
_exptl_absorpt_correction_type multi-scan
_exptl_absorpt_process_details '(CrystalClear; Rigaku, 2005)'
_exptl_crystal_colour colorless
_exptl_crystal_density_diffrn 1.418
_exptl_crystal_density_method 'not measured'
_exptl_crystal_description prism
_exptl_crystal_F_000 788
_exptl_crystal_size_max 0.40
_exptl_crystal_size_mid 0.30
_exptl_crystal_size_min 0.20
_refine_diff_density_max 0.378
_refine_diff_density_min -0.288
_refine_ls_extinction_method none
_refine_ls_goodness_of_fit_ref 1.116
_refine_ls_hydrogen_treatment constr
_refine_ls_matrix_type full
_refine_ls_number_parameters 487
_refine_ls_number_reflns 7997
_refine_ls_number_restraints 0
_refine_ls_restrained_S_all 1.116
_refine_ls_R_factor_all 0.0879
_refine_ls_R_factor_gt 0.0587
_refine_ls_shift/su_max 0.011
_refine_ls_shift/su_mean 0.002
_refine_ls_structure_factor_coef Fsqd
_refine_ls_weighting_details 'calc w=1/[\s^2^(Fo^2^)+(0.0633P)^2^+0.4646P] where P=(Fo^2^+2Fc^2^)/3'
_refine_ls_weighting_scheme calc
_refine_ls_wR_factor_gt 0.1426
_refine_ls_wR_factor_ref 0.1571
_reflns_number_gt 5573
_reflns_number_total 7997
_reflns_threshold_expression I>2sigma(I)
_cod_data_source_file xu5754sup1.cif
_cod_data_source_block I
_cod_original_cell_volume 1750.9(6)
_cod_database_code 2239148
_cod_database_fobs_code 2239148

loop_
_symmetry_equiv_pos_as_xyz
'x, y, z'
'-x, -y, -z'

loop_
_atom_site_type_symbol
_atom_site_label
_atom_site_fract_x
_atom_site_fract_y
_atom_site_fract_z
_atom_site_U_iso_or_equiv
_atom_site_adp_type
_atom_site_calc_flag
_atom_site_refinement_flags
_atom_site_occupancy
_atom_site_symmetry_multiplicity
C C1 -0.0641(2) 0.12944(14) 0.48373(14) 0.0307(4) Uani d . 1 1
C C2 0.0311(2) 0.12423(15) 0.37903(14) 0.0307(4) Uani d . 1 1
H H2A 0.0349 0.0553 0.3602 0.037 Uiso calc R 1 1
C C3 0.1996(2) 0.18600(15) 0.44688(15) 0.0328(4) Uani d . 1 1
C C4 -0.0284(2) 0.16860(15) 0.55451(15) 0.0323(4) Uani d . 1 1
C C6 -0.1986(2) 0.09564(15) 0.50272(16) 0.0347(4) Uani d . 1 1
C C7 -0.3396(2) 0.02727(19) 0.42842(19) 0.0472(6) Uani d . 1 1
H H7A -0.4063 0.0881 0.4305 0.057 Uiso calc R 1 1
H H7B -0.3708 -0.0194 0.4896 0.057 Uiso calc R 1 1
C C8 -0.3256(3) -0.0229(2) 0.3366(2) 0.0636(7) Uani d . 1 1
H H8A -0.4132 -0.0422 0.3382 0.095 Uiso calc R 1 1
H H8B -0.2597 -0.0831 0.3355 0.095 Uiso calc R 1 1
H H8C -0.2948 0.0240 0.2766 0.095 Uiso calc R 1 1
C C9 -0.01594(19) 0.20105(15) 0.30001(14) 0.0293(4) Uani d . 1 1
C C10 -0.0476(2) 0.30276(16) 0.31468(15) 0.0374(5) Uani d . 1 1
H H10A -0.0421 0.3237 0.3747 0.045 Uiso calc R 1 1
C C11 -0.0868(2) 0.37322(16) 0.24300(15) 0.0380(5) Uani d . 1 1
H H11A -0.1084 0.4419 0.2543 0.046 Uiso calc R 1 1
C C12 -0.0948(2) 0.34373(15) 0.15389(14) 0.0317(4) Uani d . 1 1
C C13 -0.0661(2) 0.24207(16) 0.13965(15) 0.0397(5) Uani d . 1 1
H H13A -0.0735 0.2209 0.0803 0.048 Uiso calc R 1 1
C C14 -0.0268(2) 0.17167(16) 0.21199(15) 0.0381(5) Uani d . 1 1
H H14A -0.0071 0.1027 0.2014 0.046 Uiso calc R 1 1
C C15 -0.1364(2) 0.41983(16) 0.07781(15) 0.0331(4) Uani d . 1 1
C C16 0.5826(2) 0.33833(18) 0.43776(16) 0.0440(5) Uani d . 1 1
H H16A 0.6658 0.3705 0.4199 0.066 Uiso calc R 1 1
H H16B 0.5233 0.3729 0.3970 0.066 Uiso calc R 1 1
H H16C 0.6048 0.2676 0.4256 0.066 Uiso calc R 1 1
C C17 0.5117(2) 0.34458(15) 0.54674(15) 0.0330(4) Uani d . 1 1
C C18 0.2936(2) 0.31894(15) 0.66511(15) 0.0336(4) Uani d . 1 1
C C19 0.4688(2) 0.38080(16) 0.72315(15) 0.0339(4) Uani d . 1 1
H H19A 0.4668 0.4463 0.7485 0.041 Uiso calc R 1 1
C C20 0.5511(2) 0.38809(15) 0.61304(15) 0.0337(4) Uani d . 1 1
C C21 0.6726(2) 0.44166(16) 0.58067(18) 0.0396(5) Uani d . 1 1
C C22 0.8083(2) 0.53775(19) 0.6345(2) 0.0538(6) Uani d . 1 1
H H22A 0.7941 0.5882 0.6817 0.065 Uiso calc R 1 1
H H22B 0.8268 0.5735 0.5659 0.065 Uiso calc R 1 1
C C23 0.9280(3) 0.4622(2) 0.6440(2) 0.0610(7) Uani d . 1 1
H H23A 1.0084 0.4971 0.6298 0.091 Uiso calc R 1 1
H H23B 0.9432 0.4131 0.5964 0.091 Uiso calc R 1 1
H H23C 0.9102 0.4273 0.7122 0.091 Uiso calc R 1 1
C C24 0.5315(2) 0.29673(15) 0.78896(15) 0.0327(4) Uani d . 1 1
C C25 0.5135(2) 0.19572(17) 0.79301(18) 0.0419(5) Uani d . 1 1
H H25A 0.4583 0.1785 0.7563 0.050 Uiso calc R 1 1
C C26 0.5750(2) 0.12007(17) 0.84981(17) 0.0426(5) Uani d . 1 1
H H26A 0.5612 0.0520 0.8515 0.051 Uiso calc R 1 1
C C27 0.6568(2) 0.14369(16) 0.90431(15) 0.0357(5) Uani d . 1 1
C C28 0.6745(2) 0.24440(18) 0.90086(17) 0.0445(5) Uani d . 1 1
H H28A 0.7301 0.2617 0.9373 0.053 Uiso calc R 1 1
C C29 0.6123(2) 0.31926(17) 0.84517(17) 0.0431(5) Uani d . 1 1
H H29A 0.6246 0.3874 0.8450 0.052 Uiso calc R 1 1
C C30 0.7271(2) 0.06657(17) 0.96436(16) 0.0402(5) Uani d . 1 1
C C31 0.4547(3) -0.2117(3) 0.7892(2) 0.0740(9) Uani d . 1 1
H H31A 0.4796 -0.1429 0.7727 0.111 Uiso calc R 1 1
H H31B 0.3594 -0.2101 0.8269 0.111 Uiso calc R 1 1
H H31C 0.4691 -0.2420 0.7274 0.111 Uiso calc R 1 1
C C32 0.5170(4) -0.3773(2) 0.8813(3) 0.0850(10) Uani d . 1 1
H H32A 0.5786 -0.4086 0.9214 0.127 Uiso calc R 1 1
H H32B 0.5345 -0.4125 0.8222 0.127 Uiso calc R 1 1
H H32C 0.4235 -0.3816 0.9214 0.127 Uiso calc R 1 1
C C33 0.6262(3) -0.22938(19) 0.8775(2) 0.0549(6) Uani d . 1 1
H H33A 0.6724 -0.2820 0.9215 0.066 Uiso d R 1 1
N N1 0.5385(2) -0.27157(15) 0.84984(16) 0.0497(5) Uani d . 1 1
N N2 -0.2044(2) 0.51006(14) 0.09321(14) 0.0452(5) Uani d . 1 1
N N3 -0.2227(2) 0.55284(16) 0.00233(16) 0.0542(5) Uani d . 1 1
N N4 -0.1683(2) 0.49185(16) -0.06570(15) 0.0516(5) Uani d . 1 1
N N5 -0.11397(19) 0.40810(14) -0.01895(13) 0.0401(4) Uani d . 1 1
H H5A -0.0709 0.3546 -0.0473 0.048 Uiso calc R 1 1
N N6 0.7876(2) 0.08564(17) 1.03020(16) 0.0591(6) Uani d . 1 1
N N7 0.8391(3) -0.0052(2) 1.06887(18) 0.0707(7) Uani d . 1 1
N N8 0.8126(2) -0.07778(18) 1.02923(17) 0.0621(6) Uani d . 1 1
N N9 0.7422(2) -0.03366(15) 0.96288(15) 0.0500(5) Uani d . 1 1
H H9A 0.7116 -0.0654 0.9254 0.060 Uiso calc R 1 1
N N10 0.39147(17) 0.30075(13) 0.57831(13) 0.0363(4) Uani d . 1 1
H H10B 0.3776 0.2594 0.5408 0.044 Uiso calc R 1 1
N N11 0.32924(17) 0.36679(13) 0.72897(13) 0.0364(4) Uani d . 1 1
H H11B 0.2645 0.3915 0.7777 0.044 Uiso calc R 1 1
N N12 0.09736(17) 0.20394(13) 0.53140(12) 0.0354(4) Uani d . 1 1
H H12A 0.1120 0.2398 0.5734 0.042 Uiso calc R 1 1
N N13 0.16843(17) 0.13960(13) 0.37938(12) 0.0351(4) Uani d . 1 1
H H13B 0.2358 0.1165 0.3314 0.042 Uiso calc R 1 1
O O1 0.17888(14) 0.29226(12) 0.68075(11) 0.0411(4) Uani d . 1 1
O O2 0.31418(15) 0.21023(12) 0.43537(11) 0.0430(4) Uani d . 1 1
O O3 -0.29294(17) 0.10389(15) 0.57646(13) 0.0583(5) Uani d . 1 1
O O4 -0.20729(15) 0.05470(12) 0.42274(11) 0.0425(4) Uani d . 1 1
O O5 0.75258(19) 0.44626(16) 0.49888(14) 0.0670(6) Uani d . 1 1
O O6 0.68567(16) 0.48804(12) 0.65585(12) 0.0468(4) Uani d . 1 1
O O7 0.6507(2) -0.14120(13) 0.85083(15) 0.0659(5) Uani d . 1 1
O O1W 0.0354(2) 0.25890(15) -0.12360(13) 0.0753(6) Uani d . 1 1
H H1WA 0.0624 0.2107 -0.0829 0.113 Uiso d R 1 1
H H1WB 0.1049 0.2824 -0.1668 0.113 Uiso d R 1 1
C C5 -0.1111(2) 0.17917(19) 0.66052(16) 0.0464(6) Uani d . 1 1
H H5D -0.1977 0.1530 0.6722 0.070 Uiso d R 1 1
H H5E -0.1272 0.2504 0.6713 0.070 Uiso d R 1 1
H H5B -0.0621 0.1410 0.7070 0.070 Uiso d R 1 1

loop_
_atom_site_aniso_label
_atom_site_aniso_U_11
_atom_site_aniso_U_22
_atom_site_aniso_U_33
_atom_site_aniso_U_12
_atom_site_aniso_U_13
_atom_site_aniso_U_23
C1 0.0338(11) 0.0293(10) 0.0280(10) -0.0028(8) -0.0087(8) -0.0010(8)
C2 0.0338(10) 0.0317(10) 0.0286(10) -0.0053(8) -0.0100(8) -0.0049(8)
C3 0.0350(11) 0.0341(10) 0.0299(10) -0.0044(8) -0.0098(9) -0.0028(8)
C4 0.0360(11) 0.0308(10) 0.0291(10) -0.0041(8) -0.0081(8) -0.0017(8)
C6 0.0390(12) 0.0329(10) 0.0327(10) -0.0062(9) -0.0106(9) -0.0013(8)
C7 0.0404(13) 0.0482(13) 0.0601(15) -0.0156(10) -0.0219(11) -0.0013(11)
C8 0.0693(18) 0.0600(17) 0.0775(19) -0.0116(14) -0.0409(16) -0.0117(14)
C9 0.0290(10) 0.0326(10) 0.0273(9) -0.0072(8) -0.0076(8) -0.0030(8)
C10 0.0505(13) 0.0365(11) 0.0304(10) -0.0063(9) -0.0165(9) -0.0077(9)
C11 0.0514(13) 0.0313(10) 0.0338(11) -0.0018(9) -0.0155(10) -0.0071(9)
C12 0.0309(10) 0.0371(11) 0.0279(9) -0.0061(8) -0.0089(8) -0.0023(8)
C13 0.0544(14) 0.0416(12) 0.0271(10) -0.0062(10) -0.0146(10) -0.0088(9)
C14 0.0530(13) 0.0311(10) 0.0321(10) -0.0035(9) -0.0130(10) -0.0074(9)
C15 0.0329(11) 0.0385(11) 0.0285(10) -0.0057(9) -0.0084(8) -0.0034(8)
C16 0.0414(13) 0.0534(14) 0.0369(11) -0.0098(10) -0.0048(10) -0.0113(10)
C17 0.0319(11) 0.0304(10) 0.0361(11) -0.0013(8) -0.0084(9) -0.0062(8)
C18 0.0306(11) 0.0362(11) 0.0333(10) -0.0001(8) -0.0088(9) -0.0057(9)
C19 0.0331(11) 0.0343(10) 0.0377(11) -0.0041(8) -0.0109(9) -0.0118(9)
C20 0.0324(11) 0.0322(10) 0.0364(11) -0.0027(8) -0.0093(9) -0.0050(8)
C21 0.0384(12) 0.0371(11) 0.0455(13) -0.0070(9) -0.0132(11) -0.0055(10)
C22 0.0470(14) 0.0442(13) 0.0767(18) -0.0180(11) -0.0163(13) -0.0141(12)
C23 0.0523(16) 0.0581(16) 0.082(2) -0.0135(12) -0.0277(14) -0.0097(14)
C24 0.0299(10) 0.0363(11) 0.0329(10) -0.0028(8) -0.0065(8) -0.0117(9)
C25 0.0459(13) 0.0396(12) 0.0494(13) -0.0081(10) -0.0242(11) -0.0082(10)
C26 0.0500(14) 0.0337(11) 0.0491(13) -0.0099(10) -0.0176(11) -0.0068(10)
C27 0.0364(11) 0.0395(11) 0.0293(10) -0.0007(9) -0.0056(9) -0.0086(9)
C28 0.0532(14) 0.0455(13) 0.0456(13) -0.0081(10) -0.0259(11) -0.0113(10)
C29 0.0547(14) 0.0360(11) 0.0465(13) -0.0070(10) -0.0218(11) -0.0113(10)
C30 0.0415(12) 0.0450(13) 0.0320(11) -0.0004(10) -0.0062(9) -0.0097(9)
C31 0.0593(18) 0.107(3) 0.0577(17) -0.0001(17) -0.0247(15) -0.0083(17)
C32 0.086(2) 0.0555(18) 0.129(3) -0.0184(16) -0.043(2) -0.0201(19)
C33 0.0670(17) 0.0409(14) 0.0644(16) -0.0042(12) -0.0321(14) -0.0041(12)
N1 0.0499(12) 0.0497(12) 0.0537(12) -0.0019(9) -0.0186(10) -0.0142(10)
N2 0.0537(12) 0.0418(11) 0.0399(10) 0.0044(9) -0.0178(9) -0.0036(8)
N3 0.0645(14) 0.0504(12) 0.0478(12) 0.0087(10) -0.0249(11) -0.0027(10)
N4 0.0600(13) 0.0545(13) 0.0389(11) 0.0022(10) -0.0207(10) 0.0042(10)
N5 0.0455(11) 0.0437(10) 0.0306(9) -0.0004(8) -0.0130(8) -0.0023(8)
N6 0.0727(15) 0.0600(14) 0.0522(12) 0.0076(11) -0.0332(12) -0.0136(11)
N7 0.0852(18) 0.0739(17) 0.0538(14) 0.0153(13) -0.0335(13) -0.0061(12)
N8 0.0703(16) 0.0570(14) 0.0528(13) 0.0094(11) -0.0209(12) 0.0040(11)
N9 0.0605(13) 0.0434(11) 0.0453(11) -0.0013(9) -0.0166(10) -0.0034(9)
N10 0.0334(9) 0.0421(10) 0.0353(9) -0.0072(7) -0.0057(8) -0.0140(8)
N11 0.0273(9) 0.0464(10) 0.0361(9) 0.0010(7) -0.0062(7) -0.0162(8)
N12 0.0353(9) 0.0434(10) 0.0307(9) -0.0097(8) -0.0076(7) -0.0114(8)
N13 0.0295(9) 0.0462(10) 0.0298(8) -0.0010(7) -0.0070(7) -0.0107(8)
O1 0.0282(8) 0.0599(10) 0.0366(8) -0.0082(7) -0.0067(6) -0.0106(7)
O2 0.0329(8) 0.0580(10) 0.0408(8) -0.0118(7) -0.0081(7) -0.0110(7)
O3 0.0405(10) 0.0812(13) 0.0524(10) -0.0202(9) 0.0033(8) -0.0228(9)
O4 0.0410(9) 0.0513(9) 0.0401(8) -0.0168(7) -0.0134(7) -0.0043(7)
O5 0.0564(12) 0.0963(15) 0.0508(11) -0.0395(11) 0.0006(9) -0.0144(10)
O6 0.0430(9) 0.0453(9) 0.0578(10) -0.0151(7) -0.0123(8) -0.0157(8)
O7 0.0874(14) 0.0418(10) 0.0728(13) -0.0136(9) -0.0276(11) -0.0024(9)
O1W 0.0929(15) 0.0643(12) 0.0405(10) 0.0199(11) 0.0065(10) 0.0026(9)
C5 0.0467(13) 0.0597(15) 0.0323(11) -0.0137(11) -0.0028(10) -0.0115(10)

loop_
_atom_type_symbol
_atom_type_description
_atom_type_scat_dispersion_real
_atom_type_scat_dispersion_imag
_atom_type_scat_source
C C 0.0033 0.0016 'International Tables Vol C Tables 4.2.6.8 and 6.1.1.4'
H H 0.0000 0.0000 'International Tables Vol C Tables 4.2.6.8 and 6.1.1.4'
N N 0.0061 0.0033 'International Tables Vol C Tables 4.2.6.8 and 6.1.1.4'
O O 0.0106 0.0060 'International Tables Vol C Tables 4.2.6.8 and 6.1.1.4'

loop_
_geom_angle_atom_site_label_1
_geom_angle_atom_site_label_2
_geom_angle_atom_site_label_3
_geom_angle
C4 C1 C6 121.78(18)
C4 C1 C2 120.85(18)
C6 C1 C2 117.29(17)
N13 C2 C1 109.72(16)
N13 C2 C9 109.77(16)
C1 C2 C9 112.83(16)
N13 C2 H2A 108.1
C1 C2 H2A 108.1
C9 C2 H2A 108.1
O2 C3 N13 122.93(19)
O2 C3 N12 121.02(18)
N13 C3 N12 116.05(18)
C1 C4 N12 119.62(18)
C1 C4 C5 127.02(19)
N12 C4 C5 113.36(18)
O3 C6 O4 122.1(2)
O3 C6 C1 127.3(2)
O4 C6 C1 110.62(17)
O4 C7 C8 107.5(2)
O4 C7 H7A 110.2
C8 C7 H7A 110.2
O4 C7 H7B 110.2
C8 C7 H7B 110.2
H7A C7 H7B 108.5
C7 C8 H8A 109.5
C7 C8 H8B 109.5
H8A C8 H8B 109.5
C7 C8 H8C 109.5
H8A C8 H8C 109.5
H8B C8 H8C 109.5
C14 C9 C10 118.58(18)
C14 C9 C2 121.16(18)
C10 C9 C2 120.26(17)
C11 C10 C9 120.90(18)
C11 C10 H10A 119.5
C9 C10 H10A 119.5
C10 C11 C12 120.31(19)
C10 C11 H11A 119.8
C12 C11 H11A 119.8
C13 C12 C11 119.11(19)
C13 C12 C15 121.13(18)
C11 C12 C15 119.75(18)
C14 C13 C12 120.26(19)
C14 C13 H13A 119.9
C12 C13 H13A 119.9
C13 C14 C9 120.81(19)
C13 C14 H14A 119.6
C9 C14 H14A 119.6
N2 C15 N5 108.38(18)
N2 C15 C12 126.34(19)
N5 C15 C12 125.27(19)
C17 C16 H16A 109.5
C17 C16 H16B 109.5
H16A C16 H16B 109.5
C17 C16 H16C 109.5
H16A C16 H16C 109.5
H16B C16 H16C 109.5
C20 C17 N10 119.30(19)
C20 C17 C16 127.56(19)
N10 C17 C16 113.14(18)
O1 C18 N11 123.67(19)
O1 C18 N10 120.24(18)
N11 C18 N10 116.09(18)
N11 C19 C20 108.71(16)
N11 C19 C24 111.60(17)
C20 C19 C24 112.44(17)
N11 C19 H19A 108.0
C20 C19 H19A 108.0
C24 C19 H19A 108.0
C17 C20 C21 120.85(19)
C17 C20 C19 119.56(18)
C21 C20 C19 119.60(18)
O5 C21 O6 122.2(2)
O5 C21 C20 126.7(2)
O6 C21 C20 111.16(19)
O6 C22 C23 111.0(2)
O6 C22 H22A 109.4
C23 C22 H22A 109.4
O6 C22 H22B 109.4
C23 C22 H22B 109.4
H22A C22 H22B 108.0
C22 C23 H23A 109.5
C22 C23 H23B 109.5
H23A C23 H23B 109.5
C22 C23 H23C 109.5
H23A C23 H23C 109.5
H23B C23 H23C 109.5
C25 C24 C29 117.6(2)
C25 C24 C19 121.88(18)
C29 C24 C19 120.47(18)
C26 C25 C24 121.3(2)
C26 C25 H25A 119.3
C24 C25 H25A 119.3
C25 C26 C27 120.3(2)
C25 C26 H26A 119.8
C27 C26 H26A 119.8
C28 C27 C26 118.5(2)
C28 C27 C30 118.56(19)
C26 C27 C30 122.9(2)
C29 C28 C27 120.9(2)
C29 C28 H28A 119.5
C27 C28 H28A 119.5
C28 C29 C24 121.3(2)
C28 C29 H29A 119.4
C24 C29 H29A 119.4
N6 C30 N9 107.9(2)
N6 C30 C27 125.0(2)
N9 C30 C27 127.0(2)
N1 C31 H31A 109.5
N1 C31 H31B 109.5
H31A C31 H31B 109.5
N1 C31 H31C 109.5
H31A C31 H31C 109.5
H31B C31 H31C 109.5
N1 C32 H32A 109.5
N1 C32 H32B 109.5
H32A C32 H32B 109.5
N1 C32 H32C 109.5
H32A C32 H32C 109.5
H32B C32 H32C 109.5
O7 C33 N1 124.6(3)
O7 C33 H33A 126.2
N1 C33 H33A 109.1
C33 N1 C31 120.3(2)
C33 N1 C32 122.1(2)
C31 N1 C32 117.6(2)
C15 N2 N3 105.71(18)
N4 N3 N2 110.67(18)
N3 N4 N5 106.21(18)
C15 N5 N4 109.04(19)
C15 N5 H5A 125.5
N4 N5 H5A 125.5
C30 N6 N7 106.4(2)
N8 N7 N6 110.6(2)
N7 N8 N9 106.5(2)
C30 N9 N8 108.6(2)
C30 N9 H9A 125.7
N8 N9 H9A 125.7
C18 N10 C17 123.34(17)
C18 N10 H10B 118.3
C17 N10 H10B 118.3
C18 N11 C19 124.76(17)
C18 N11 H11B 117.6
C19 N11 H11B 117.6
C3 N12 C4 123.98(17)
C3 N12 H12A 118.0
C4 N12 H12A 118.0
C3 N13 C2 125.87(17)
C3 N13 H13B 117.1
C2 N13 H13B 117.1
C6 O4 C7 115.84(17)
C21 O6 C22 115.97(19)
H1WA O1W H1WB 109.5
C4 C5 H5D 109.5
C4 C5 H5E 109.4
H5D C5 H5E 109.5
C4 C5 H5B 109.5
H5D C5 H5B 109.5
H5E C5 H5B 109.5

loop_
_geom_bond_atom_site_label_1
_geom_bond_atom_site_label_2
_geom_bond_distance
C1 C4 1.331(3)
C1 C6 1.449(3)
C1 C2 1.494(3)
C2 N13 1.448(2)
C2 C9 1.503(3)
C2 H2A 0.9800
C3 O2 1.219(2)
C3 N13 1.323(3)
C3 N12 1.346(3)
C4 N12 1.367(3)
C4 C5 1.477(3)
C6 O3 1.187(3)
C6 O4 1.331(2)
C7 O4 1.428(3)
C7 C8 1.480(4)
C7 H7A 0.9700
C7 H7B 0.9700
C8 H8A 0.9600
C8 H8B 0.9600
C8 H8C 0.9600
C9 C14 1.367(3)
C9 C10 1.370(3)
C10 C11 1.355(3)
C10 H10A 0.9300
C11 C12 1.371(3)
C11 H11A 0.9300
C12 C13 1.367(3)
C12 C15 1.447(3)
C13 C14 1.361(3)
C13 H13A 0.9300
C14 H14A 0.9300
C15 N2 1.302(3)
C15 N5 1.315(3)
C16 C17 1.476(3)
C16 H16A 0.9600
C16 H16B 0.9600
C16 H16C 0.9600
C17 C20 1.331(3)
C17 N10 1.366(3)
C18 O1 1.225(2)
C18 N11 1.317(3)
C18 N10 1.346(3)
C19 N11 1.441(3)
C19 C20 1.504(3)
C19 C24 1.509(3)
C19 H19A 0.9800
C20 C21 1.448(3)
C21 O5 1.185(3)
C21 O6 1.330(3)
C22 O6 1.438(3)
C22 C23 1.479(4)
C22 H22A 0.9700
C22 H22B 0.9700
C23 H23A 0.9600
C23 H23B 0.9600
C23 H23C 0.9600
C24 C25 1.370(3)
C24 C29 1.371(3)
C25 C26 1.363(3)
C25 H25A 0.9300
C26 C27 1.368(3)
C26 H26A 0.9300
C27 C28 1.367(3)
C27 C30 1.448(3)
C28 C29 1.352(3)
C28 H28A 0.9300
C29 H29A 0.9300
C30 N6 1.306(3)
C30 N9 1.317(3)
C31 N1 1.433(3)
C31 H31A 0.9600
C31 H31B 0.9600
C31 H31C 0.9600
C32 N1 1.433(4)
C32 H32A 0.9600
C32 H32B 0.9600
C32 H32C 0.9600
C33 O7 1.212(3)
C33 N1 1.293(3)
C33 H33A 1.0042
N2 N3 1.344(3)
N3 N4 1.279(3)
N4 N5 1.323(3)
N5 H5A 0.8600
N6 N7 1.334(3)
N7 N8 1.274(3)
N8 N9 1.333(3)
N9 H9A 0.8600
N10 H10B 0.8600
N11 H11B 0.8600
N12 H12A 0.8600
N13 H13B 0.8600
O1W H1WA 0.8499
O1W H1WB 0.8500
C5 H5D 0.9601
C5 H5E 0.9601
C5 H5B 0.9599

loop_
_geom_hbond_atom_site_label_D
_geom_hbond_atom_site_label_H
_geom_hbond_atom_site_label_A
_geom_hbond_site_symmetry_A
_geom_hbond_distance_DH
_geom_hbond_distance_HA
_geom_hbond_distance_DA
_geom_hbond_angle_DHA
N5 H5A O1W . 0.86 1.80 2.646(3) 169.8
N9 H9A O7 . 0.86 1.82 2.683(3) 175.9
N10 H10B O2 . 0.86 1.98 2.801(2) 159.8
N11 H11B N2 2_566 0.86 2.26 3.014(3) 147.2
N12 H12A O1 . 0.86 2.04 2.884(2) 165.4
N13 H13B O7 2_656 0.86 2.44 3.176(3) 144.4
O1W H1WA N8 2_656 0.85 2.17 2.985(3) 159.5
O1W H1WB O1 1_554 0.85 2.01 2.677(2) 135.0
C5 H5D O3 . 0.96 2.07 2.817(3) 133.0
C16 H16A O5 . 0.96 2.03 2.781(3) 133.2
C26 H26A O7 . 0.93 2.59 3.431(3) 151.4
C32 H32A N3 1_646 0.96 2.53 3.463(4) 163.5
C33 H33A N3 1_646 1.00 2.53 3.506(3) 164.4
